data_1558010
loop_
_publ_author_name
'Wang, Qiang'
'Lucas, Fabien'
'Quinton, Cassandre'
'Qu, Yang-Kun'
'Rault-Berthelot, Jo\"elle'
'Jeannin, Olivier'
'Yang, Sheng-Yi'
'Kong, Fan-Cheng'
'Kumar, Sarvendra'
'Liao, Liang-Sheng'
'Poriel, Cyril'
'Jiang, Zuo-Quan'

_publ_section_title
;
 Evolution of pure hydrocarbon hosts: simpler structure, higher
 performance and universal application in RGB phosphorescent organic
 light-emitting diodes
;
_journal_issue 19
_journal_name_full 'Chemical Science'
_journal_page_first 4887
_journal_page_last 4894
_journal_paper_doi 10.1039/D0SC01238F
_journal_volume 11
_journal_year 2020
_chemical_formula_moiety 'C31 H20'
_chemical_formula_sum 'C31 H20'
_chemical_formula_weight 392.47
_space_group_IT_number 14
_space_group_name_Hall '-P 2ybc'
_space_group_name_H-M_alt 'P 1 21/c 1'
_symmetry_cell_setting monoclinic
_symmetry_Int_Tables_number 14
_symmetry_space_group_name_Hall '-P 2ybc'
_symmetry_space_group_name_H-M 'P 1 21/c 1'
_atom_sites_solution_hydrogens geom
_audit_block_doi 10.5517/ccdc.csd.cc1m6k6l
_audit_conform_dict_location ftp://ftp.iucr.org/pub/cif_core.dic
_audit_conform_dict_name cif_core.dic
_audit_conform_dict_version 2.4.3
_audit_creation_date 2016-05-25T09:40:59-00:00
_audit_creation_method 'WinGX routine CIF_UPDATE'
_audit_update_record
;
2016-07-25 deposited with the CCDC.	2020-04-24 downloaded from the CCDC.
;
_cell_angle_alpha 90
_cell_angle_beta 110.005(4)
_cell_angle_gamma 90
_cell_formula_units_Z 4
_cell_length_a 13.3029(16)
_cell_length_b 9.8247(10)
_cell_length_c 16.8935(19)
_cell_measurement_reflns_used 3842
_cell_measurement_temperature 150(2)
_cell_measurement_theta_max 27.27
_cell_measurement_theta_min 2.44
_cell_measurement_wavelength 0.71073
_cell_volume 2074.7(4)
_computing_cell_refinement 'APEX3 (Bruker, 2015); SAINT (Bruker, 2014)'
_computing_data_collection 'SAINT (Bruker, 2014)'
_computing_data_reduction 'SAINT (Bruker, 2014)'
_computing_molecular_graphics 'Ortep for Windows (Farrugia, 2012)'
_computing_publication_material 'WinGX publication routines (Farrugia, 2012)'
_computing_structure_refinement 'SHELXL-2014/7 (Sheldrick, 2014)'
_computing_structure_solution 'SIR-92 (Altomare et al., 1994)'
_diffrn_ambient_temperature 150(2)
_diffrn_detector '(CMOS) PHOTON 100'
_diffrn_measured_fraction_theta_full 0.992
_diffrn_measured_fraction_theta_max 0.993
_diffrn_measurement_device_type 'D8 VENTURE Bruker AXS'
_diffrn_measurement_method 'CCD rotation images, thick slices'
_diffrn_orient_matrix_UB_11 -0.040153
_diffrn_orient_matrix_UB_12 -0.051156
_diffrn_orient_matrix_UB_13 -0.052483
_diffrn_orient_matrix_UB_21 -0.064029
_diffrn_orient_matrix_UB_22 -0.003926
_diffrn_orient_matrix_UB_23 0.018165
_diffrn_orient_matrix_UB_31 -0.026226
_diffrn_orient_matrix_UB_32 0.087907
_diffrn_orient_matrix_UB_33 -0.02973
_diffrn_radiation_monochromator 'multilayer monochromator'
_diffrn_radiation_probe x-ray
_diffrn_radiation_source 'Incoatec microfocus sealed tube'
_diffrn_radiation_type MoK\a
_diffrn_radiation_wavelength 0.71073
_diffrn_reflns_av_R_equivalents 0.071
_diffrn_reflns_av_unetI/netI 0.059
_diffrn_reflns_Laue_measured_fraction_full 0.992
_diffrn_reflns_Laue_measured_fraction_max 0.993
_diffrn_reflns_limit_h_max 17
_diffrn_reflns_limit_h_min -17
_diffrn_reflns_limit_k_max 11
_diffrn_reflns_limit_k_min -12
_diffrn_reflns_limit_l_max 21
_diffrn_reflns_limit_l_min -21
_diffrn_reflns_number 20027
_diffrn_reflns_point_group_measured_fraction_full 0.992
_diffrn_reflns_point_group_measured_fraction_max 0.993
_diffrn_reflns_theta_full 25.242
_diffrn_reflns_theta_max 27.53
_diffrn_reflns_theta_min 3.167
_diffrn_standards_number 0
_exptl_absorpt_coefficient_mu 0.071
_exptl_absorpt_correction_T_max 0.998
_exptl_absorpt_correction_T_min 0.992
_exptl_absorpt_correction_type multi-scan
_exptl_absorpt_process_details
;
  [Sheldrick, G.M. (2014). SADABS Bruker AXS Inc., Madison, Wisconsin, USA]
;
_exptl_crystal_colour colourless
_exptl_crystal_density_diffrn 1.256
_exptl_crystal_density_method 'not measured'
_exptl_crystal_description plate
_exptl_crystal_F_000 824
_exptl_crystal_size_max 0.13
_exptl_crystal_size_mid 0.09
_exptl_crystal_size_min 0.03
_refine_diff_density_max 0.259
_refine_diff_density_min -0.233
_refine_diff_density_rms 0.045
_refine_ls_extinction_method none
_refine_ls_goodness_of_fit_ref 1.029
_refine_ls_hydrogen_treatment constr
_refine_ls_matrix_type full
_refine_ls_number_constraints 0
_refine_ls_number_parameters 280
_refine_ls_number_reflns 4750
_refine_ls_number_restraints 0
_refine_ls_restrained_S_all 1.029
_refine_ls_R_factor_all 0.0811
_refine_ls_R_factor_gt 0.0479
_refine_ls_shift/su_max 0
_refine_ls_shift/su_mean 0
_refine_ls_structure_factor_coef Fsqd
_refine_ls_weighting_details 'w=1/[\s^2^(Fo^2^)+(0.0461P)^2^+0.7764P] where P=(Fo^2^+2Fc^2^)/3'
_refine_ls_weighting_scheme calc
_refine_ls_wR_factor_gt 0.1021
_refine_ls_wR_factor_ref 0.1149
_reflns_Friedel_coverage 0
_reflns_number_gt 3389
_reflns_number_total 4750
_reflns_threshold_expression 'I > 2\s(I)'
_cod_data_source_file d0sc01238f2.cif
_cod_data_source_block shelx
_cod_depositor_comments
;Adding full bibliography for 1558010--1558012.cif.

 Adding full bibliography for 1558010--1558012.cif.
;
_cod_original_sg_symbol_H-M 'P 21/c'
_cod_database_code 1558010

loop_
_symmetry_equiv_pos_as_xyz
'x, y, z'
'-x, y+1/2, -z+1/2'
'-x, -y, -z'
'x, -y-1/2, z-1/2'

loop_
_atom_site_label
_atom_site_type_symbol
_atom_site_fract_x
_atom_site_fract_y
_atom_site_fract_z
_atom_site_U_iso_or_equiv
_atom_site_adp_type
_atom_site_occupancy
_atom_site_site_symmetry_order
_atom_site_calc_flag
_atom_site_refinement_flags_posn
_atom_site_refinement_flags_adp
_atom_site_refinement_flags_occupancy
_atom_site_disorder_assembly
_atom_site_disorder_group
C1 C 0.36895(11) 0.21762(15) 0.11780(9) 0.0168(3) Uani 1 1 d . . . . .
C2 C 0.29998(11) 0.20154(14) 0.17339(9) 0.0165(3) Uani 1 1 d . . . . .
C3 C 0.31487(12) 0.25926(15) 0.25104(9) 0.0195(3) Uani 1 1 d . . . . .
H3 H 0.3732 0.3191 0.2761 0.023 Uiso 1 1 calc R U . . .
C4 C 0.24300(12) 0.22832(15) 0.29205(9) 0.0199(3) Uani 1 1 d . . . . .
H4 H 0.2534 0.267 0.3458 0.024 Uiso 1 1 calc R U . . .
C5 C 0.15586(12) 0.14176(15) 0.25602(9) 0.0178(3) Uani 1 1 d . . . . .
C6 C 0.14206(12) 0.08281(15) 0.17774(9) 0.0190(3) Uani 1 1 d . . . . .
H6 H 0.0834 0.0236 0.1523 0.023 Uiso 1 1 calc R U . . .
C7 C 0.21494(12) 0.11133(15) 0.13710(9) 0.0173(3) Uani 1 1 d . . . . .
C8 C 0.22646(12) 0.05614(14) 0.05959(9) 0.0183(3) Uani 1 1 d . . . . .
C9 C 0.16415(13) -0.03650(16) 0.00092(10) 0.0239(4) Uani 1 1 d . . . . .
H9 H 0.0998 -0.0713 0.0056 0.029 Uiso 1 1 calc R U . . .
C10 C 0.19800(14) -0.07709(16) -0.06478(10) 0.0273(4) Uani 1 1 d . . . . .
H10 H 0.1561 -0.14 -0.1055 0.033 Uiso 1 1 calc R U . . .
C11 C 0.29245(14) -0.02671(16) -0.07168(10) 0.0266(4) Uani 1 1 d . . . . .
H11 H 0.3153 -0.0573 -0.1161 0.032 Uiso 1 1 calc R U . . .
C12 C 0.35364(13) 0.06815(15) -0.01405(10) 0.0221(3) Uani 1 1 d . . . . .
H12 H 0.4176 0.1034 -0.0192 0.026 Uiso 1 1 calc R U . . .
C13 C 0.31970(12) 0.11023(15) 0.05086(9) 0.0176(3) Uani 1 1 d . . . . .
C14 C 0.35976(12) 0.36068(14) 0.07954(9) 0.0166(3) Uani 1 1 d . . . . .
C15 C 0.26963(12) 0.42595(16) 0.02687(10) 0.0217(3) Uani 1 1 d . . . . .
H15 H 0.2021 0.3816 0.0088 0.026 Uiso 1 1 calc R U . . .
C16 C 0.27989(13) 0.55791(16) 0.00079(10) 0.0258(4) Uani 1 1 d . . . . .
H16 H 0.2187 0.6041 -0.0354 0.031 Uiso 1 1 calc R U . . .
C17 C 0.37897(14) 0.62313(17) 0.02721(10) 0.0264(4) Uani 1 1 d . . . . .
H17 H 0.3844 0.7137 0.0094 0.032 Uiso 1 1 calc R U . . .
C18 C 0.46966(13) 0.55715(16) 0.07924(10) 0.0226(3) Uani 1 1 d . . . . .
H18 H 0.5372 0.6014 0.097 0.027 Uiso 1 1 calc R U . . .
C19 C 0.45968(12) 0.42476(15) 0.10500(9) 0.0169(3) Uani 1 1 d . . . . .
C20 C 0.53965(12) 0.33158(15) 0.15961(9) 0.0174(3) Uani 1 1 d . . . . .
C21 C 0.64825(12) 0.34980(16) 0.20314(10) 0.0235(3) Uani 1 1 d . . . . .
H21 H 0.6831 0.4317 0.1974 0.028 Uiso 1 1 calc R U . . .
C22 C 0.70473(13) 0.24583(17) 0.25512(10) 0.0255(4) Uani 1 1 d . . . . .
H22 H 0.7789 0.2569 0.2855 0.031 Uiso 1 1 calc R U . . .
C23 C 0.65386(13) 0.12575(16) 0.26314(10) 0.0235(3) Uani 1 1 d . . . . .
H23 H 0.6936 0.056 0.2994 0.028 Uiso 1 1 calc R U . . .
C24 C 0.54545(12) 0.10617(15) 0.21878(9) 0.0205(3) Uani 1 1 d . . . . .
H24 H 0.5111 0.0236 0.224 0.025 Uiso 1 1 calc R U . . .
C25 C 0.48880(12) 0.20954(15) 0.16694(9) 0.0163(3) Uani 1 1 d . . . . .
C26 C 0.08131(12) 0.11418(16) 0.30286(9) 0.0192(3) Uani 1 1 d . . . . .
C27 C 0.05959(13) 0.21511(17) 0.35299(10) 0.0242(4) Uani 1 1 d . . . . .
H27 H 0.0911 0.3026 0.356 0.029 Uiso 1 1 calc R U . . .
C28 C -0.00754(14) 0.1889(2) 0.39848(11) 0.0319(4) Uani 1 1 d . . . . .
H28 H -0.0215 0.2585 0.4324 0.038 Uiso 1 1 calc R U . . .
C29 C -0.05413(14) 0.0627(2) 0.39494(11) 0.0356(4) Uani 1 1 d . . . . .
H29 H -0.1003 0.0454 0.426 0.043 Uiso 1 1 calc R U . . .
C30 C -0.03329(15) -0.0382(2) 0.34592(12) 0.0376(5) Uani 1 1 d . . . . .
H30 H -0.0653 -0.1253 0.3433 0.045 Uiso 1 1 calc R U . . .
C31 C 0.03426(14) -0.01319(18) 0.30037(11) 0.0292(4) Uani 1 1 d . . . . .
H31 H 0.0485 -0.0837 0.2672 0.035 Uiso 1 1 calc R U . . .

loop_
_atom_site_aniso_label
_atom_site_aniso_U_11
_atom_site_aniso_U_22
_atom_site_aniso_U_33
_atom_site_aniso_U_23
_atom_site_aniso_U_13
_atom_site_aniso_U_12
C1 0.0176(7) 0.0187(7) 0.0152(7) 0.0003(6) 0.0071(6) 0.0005(6)
C2 0.0164(7) 0.0176(7) 0.0168(7) 0.0018(6) 0.0071(6) 0.0008(6)
C3 0.0204(8) 0.0196(8) 0.0195(8) -0.0034(6) 0.0078(6) -0.0046(6)
C4 0.0227(8) 0.0206(8) 0.0180(8) -0.0046(6) 0.0092(6) -0.0014(6)
C5 0.0172(7) 0.0186(7) 0.0183(7) 0.0016(6) 0.0071(6) 0.0010(6)
C6 0.0167(7) 0.0194(7) 0.0194(8) -0.0004(6) 0.0041(6) -0.0030(6)
C7 0.0180(7) 0.0160(7) 0.0170(7) 0.0003(6) 0.0047(6) 0.0001(6)
C8 0.0229(8) 0.0151(7) 0.0159(8) 0.0019(6) 0.0055(6) 0.0011(6)
C9 0.0297(9) 0.0218(8) 0.0191(8) -0.0004(6) 0.0071(7) -0.0045(7)
C10 0.0425(10) 0.0189(8) 0.0180(8) -0.0029(6) 0.0072(7) -0.0031(7)
C11 0.0442(10) 0.0206(8) 0.0185(8) 0.0004(6) 0.0150(7) 0.0061(7)
C12 0.0280(9) 0.0209(8) 0.0198(8) 0.0037(6) 0.0114(7) 0.0049(6)
C13 0.0217(8) 0.0161(7) 0.0147(7) 0.0021(6) 0.0061(6) 0.0038(6)
C14 0.0203(8) 0.0177(7) 0.0140(7) -0.0017(6) 0.0087(6) 0.0015(6)
C15 0.0192(8) 0.0250(8) 0.0207(8) -0.0024(6) 0.0063(6) 0.0012(6)
C16 0.0263(9) 0.0268(9) 0.0224(8) 0.0038(7) 0.0057(7) 0.0095(7)
C17 0.0358(10) 0.0202(8) 0.0255(9) 0.0055(7) 0.0133(7) 0.0033(7)
C18 0.0252(8) 0.0225(8) 0.0221(8) 0.0007(6) 0.0105(7) -0.0017(6)
C19 0.0194(8) 0.0196(7) 0.0132(7) -0.0007(6) 0.0075(6) -0.0002(6)
C20 0.0205(7) 0.0203(7) 0.0129(7) -0.0007(6) 0.0078(6) 0.0000(6)
C21 0.0217(8) 0.0241(8) 0.0232(8) -0.0007(6) 0.0060(7) -0.0041(6)
C22 0.0192(8) 0.0329(9) 0.0211(8) -0.0016(7) 0.0024(6) 0.0007(7)
C23 0.0257(8) 0.0267(8) 0.0168(8) 0.0042(6) 0.0057(6) 0.0077(7)
C24 0.0253(8) 0.0204(8) 0.0184(8) 0.0017(6) 0.0108(6) 0.0005(6)
C25 0.0183(7) 0.0200(7) 0.0126(7) -0.0013(6) 0.0079(6) 0.0004(6)
C26 0.0149(7) 0.0266(8) 0.0151(7) 0.0029(6) 0.0037(6) 0.0008(6)
C27 0.0227(8) 0.0285(8) 0.0226(8) 0.0048(7) 0.0093(7) 0.0062(7)
C28 0.0266(9) 0.0469(11) 0.0255(9) 0.0050(8) 0.0131(7) 0.0117(8)
C29 0.0206(9) 0.0623(13) 0.0269(9) 0.0098(9) 0.0120(7) -0.0015(8)
C30 0.0318(10) 0.0501(12) 0.0302(10) 0.0019(9) 0.0098(8) -0.0203(9)
C31 0.0295(9) 0.0337(9) 0.0250(9) -0.0040(7) 0.0102(7) -0.0108(7)

loop_
_atom_type_symbol
_atom_type_description
_atom_type_scat_dispersion_real
_atom_type_scat_dispersion_imag
_atom_type_scat_source
C C 0.0033 0.0016 'International Tables Vol C Tables 4.2.6.8 and 6.1.1.4'
H H 0 0 'International Tables Vol C Tables 4.2.6.8 and 6.1.1.4'

loop_
_citation_id
_citation_doi
_citation_year
1 10.1002/chem.201700570 2017

loop_
_geom_angle_atom_site_label_1
_geom_angle_atom_site_label_2
_geom_angle_atom_site_label_3
_geom_angle
_geom_angle_site_symmetry_1
_geom_angle_site_symmetry_3
_geom_angle_publ_flag
C13 C1 C25 118.17(12) . . ?
C13 C1 C2 100.87(11) . . ?
C25 C1 C2 113.26(12) . . ?
C13 C1 C14 111.73(12) . . ?
C25 C1 C14 101.21(11) . . ?
C2 C1 C14 112.04(11) . . ?
C3 C2 C7 120.48(13) . . ?
C3 C2 C1 128.34(14) . . ?
C7 C2 C1 111.14(12) . . ?
C2 C3 C4 118.92(14) . . ?
C2 C3 H3 120.5 . . ?
C4 C3 H3 120.5 . . ?
C3 C4 C5 121.61(14) . . ?
C3 C4 H4 119.2 . . ?
C5 C4 H4 119.2 . . ?
C6 C5 C4 119.02(13) . . ?
C6 C5 C26 122.11(14) . . ?
C4 C5 C26 118.87(13) . . ?
C7 C6 C5 119.62(14) . . ?
C7 C6 H6 120.2 . . ?
C5 C6 H6 120.2 . . ?
C6 C7 C2 120.29(13) . . ?
C6 C7 C8 131.68(14) . . ?
C2 C7 C8 107.91(12) . . ?
C9 C8 C13 120.37(14) . . ?
C9 C8 C7 131.02(14) . . ?
C13 C8 C7 108.59(13) . . ?
C10 C9 C8 118.64(15) . . ?
C10 C9 H9 120.7 . . ?
C8 C9 H9 120.7 . . ?
C9 C10 C11 120.84(15) . . ?
C9 C10 H10 119.6 . . ?
C11 C10 H10 119.6 . . ?
C12 C11 C10 120.54(15) . . ?
C12 C11 H11 119.7 . . ?
C10 C11 H11 119.7 . . ?
C13 C12 C11 118.88(15) . . ?
C13 C12 H12 120.6 . . ?
C11 C12 H12 120.6 . . ?
C12 C13 C8 120.66(14) . . ?
C12 C13 C1 128.45(14) . . ?
C8 C13 C1 110.85(12) . . ?
C15 C14 C19 120.85(14) . . ?
C15 C14 C1 128.52(13) . . ?
C19 C14 C1 110.63(12) . . ?
C14 C15 C16 118.61(15) . . ?
C14 C15 H15 120.7 . . ?
C16 C15 H15 120.7 . . ?
C15 C16 C17 120.75(15) . . ?
C15 C16 H16 119.6 . . ?
C17 C16 H16 119.6 . . ?
C18 C17 C16 120.68(15) . . ?
C18 C17 H17 119.7 . . ?
C16 C17 H17 119.7 . . ?
C17 C18 C19 118.65(15) . . ?
C17 C18 H18 120.7 . . ?
C19 C18 H18 120.7 . . ?
C18 C19 C14 120.44(14) . . ?
C18 C19 C20 130.82(14) . . ?
C14 C19 C20 108.73(12) . . ?
C21 C20 C25 120.56(14) . . ?
C21 C20 C19 130.65(14) . . ?
C25 C20 C19 108.74(13) . . ?
C22 C21 C20 118.65(14) . . ?
C22 C21 H21 120.7 . . ?
C20 C21 H21 120.7 . . ?
C21 C22 C23 120.67(15) . . ?
C21 C22 H22 119.7 . . ?
C23 C22 H22 119.7 . . ?
C22 C23 C24 120.94(15) . . ?
C22 C23 H23 119.5 . . ?
C24 C23 H23 119.5 . . ?
C25 C24 C23 118.60(14) . . ?
C25 C24 H24 120.7 . . ?
C23 C24 H24 120.7 . . ?
C24 C25 C20 120.57(14) . . ?
C24 C25 C1 128.57(13) . . ?
C20 C25 C1 110.67(12) . . ?
C31 C26 C27 118.16(14) . . ?
C31 C26 C5 121.40(14) . . ?
C27 C26 C5 120.41(14) . . ?
C28 C27 C26 120.67(16) . . ?
C28 C27 H27 119.7 . . ?
C26 C27 H27 119.7 . . ?
C29 C28 C27 120.53(17) . . ?
C29 C28 H28 119.7 . . ?
C27 C28 H28 119.7 . . ?
C28 C29 C30 119.53(16) . . ?
C28 C29 H29 120.2 . . ?
C30 C29 H29 120.2 . . ?
C29 C30 C31 120.39(17) . . ?
C29 C30 H30 119.8 . . ?
C31 C30 H30 119.8 . . ?
C30 C31 C26 120.71(16) . . ?
C30 C31 H31 119.6 . . ?
C26 C31 H31 119.6 . . ?

loop_
_geom_bond_atom_site_label_1
_geom_bond_atom_site_label_2
_geom_bond_distance
_geom_bond_site_symmetry_2
_geom_bond_publ_flag
C1 C13 1.521(2) . ?
C1 C25 1.527(2) . ?
C1 C2 1.5290(19) . ?
C1 C14 1.534(2) . ?
C2 C3 1.380(2) . ?
C2 C7 1.402(2) . ?
C3 C4 1.393(2) . ?
C3 H3 0.95 . ?
C4 C5 1.398(2) . ?
C4 H4 0.95 . ?
C5 C6 1.397(2) . ?
C5 C26 1.490(2) . ?
C6 C7 1.395(2) . ?
C6 H6 0.95 . ?
C7 C8 1.473(2) . ?
C8 C9 1.391(2) . ?
C8 C13 1.403(2) . ?
C9 C10 1.391(2) . ?
C9 H9 0.95 . ?
C10 C11 1.392(2) . ?
C10 H10 0.95 . ?
C11 C12 1.392(2) . ?
C11 H11 0.95 . ?
C12 C13 1.384(2) . ?
C12 H12 0.95 . ?
C14 C15 1.382(2) . ?
C14 C19 1.399(2) . ?
C15 C16 1.391(2) . ?
C15 H15 0.95 . ?
C16 C17 1.395(2) . ?
C16 H16 0.95 . ?
C17 C18 1.387(2) . ?
C17 H17 0.95 . ?
C18 C19 1.392(2) . ?
C18 H18 0.95 . ?
C19 C20 1.466(2) . ?
C20 C21 1.390(2) . ?
C20 C25 1.403(2) . ?
C21 C22 1.388(2) . ?
C21 H21 0.95 . ?
C22 C23 1.390(2) . ?
C22 H22 0.95 . ?
C23 C24 1.393(2) . ?
C23 H23 0.95 . ?
C24 C25 1.384(2) . ?
C24 H24 0.95 . ?
C26 C31 1.393(2) . ?
C26 C27 1.397(2) . ?
C27 C28 1.387(2) . ?
C27 H27 0.95 . ?
C28 C29 1.378(3) . ?
C28 H28 0.95 . ?
C29 C30 1.380(3) . ?
C29 H29 0.95 . ?
C30 C31 1.390(2) . ?
C30 H30 0.95 . ?
C31 H31 0.95 . ?

loop_
_geom_torsion_atom_site_label_1
_geom_torsion_atom_site_label_2
_geom_torsion_atom_site_label_3
_geom_torsion_atom_site_label_4
_geom_torsion
_geom_torsion_site_symmetry_1
_geom_torsion_site_symmetry_2
_geom_torsion_site_symmetry_3
_geom_torsion_site_symmetry_4
_geom_torsion_publ_flag
C13 C1 C2 C3 170.63(15) . . . . ?
C25 C1 C2 C3 43.3(2) . . . . ?
C14 C1 C2 C3 -70.39(19) . . . . ?
C13 C1 C2 C7 -7.01(15) . . . . ?
C25 C1 C2 C7 -134.30(13) . . . . ?
C14 C1 C2 C7 111.96(14) . . . . ?
C7 C2 C3 C4 -1.1(2) . . . . ?
C1 C2 C3 C4 -178.56(14) . . . . ?
C2 C3 C4 C5 -0.7(2) . . . . ?
C3 C4 C5 C6 1.3(2) . . . . ?
C3 C4 C5 C26 -179.30(14) . . . . ?
C4 C5 C6 C7 -0.1(2) . . . . ?
C26 C5 C6 C7 -179.41(14) . . . . ?
C5 C6 C7 C2 -1.7(2) . . . . ?
C5 C6 C7 C8 173.82(15) . . . . ?
C3 C2 C7 C6 2.4(2) . . . . ?
C1 C2 C7 C6 -179.77(13) . . . . ?
C3 C2 C7 C8 -174.15(13) . . . . ?
C1 C2 C7 C8 3.71(16) . . . . ?
C6 C7 C8 C9 3.9(3) . . . . ?
C2 C7 C8 C9 179.88(15) . . . . ?
C6 C7 C8 C13 -174.34(15) . . . . ?
C2 C7 C8 C13 1.63(17) . . . . ?
C13 C8 C9 C10 1.9(2) . . . . ?
C7 C8 C9 C10 -176.17(15) . . . . ?
C8 C9 C10 C11 0.3(2) . . . . ?
C9 C10 C11 C12 -1.6(2) . . . . ?
C10 C11 C12 C13 0.8(2) . . . . ?
C11 C12 C13 C8 1.4(2) . . . . ?
C11 C12 C13 C1 -176.16(14) . . . . ?
C9 C8 C13 C12 -2.8(2) . . . . ?
C7 C8 C13 C12 175.70(13) . . . . ?
C9 C8 C13 C1 175.17(13) . . . . ?
C7 C8 C13 C1 -6.37(17) . . . . ?
C25 C1 C13 C12 -50.3(2) . . . . ?
C2 C1 C13 C12 -174.26(15) . . . . ?
C14 C1 C13 C12 66.54(19) . . . . ?
C25 C1 C13 C8 132.01(13) . . . . ?
C2 C1 C13 C8 8.02(15) . . . . ?
C14 C1 C13 C8 -111.19(14) . . . . ?
C13 C1 C14 C15 52.20(19) . . . . ?
C25 C1 C14 C15 178.87(14) . . . . ?
C2 C1 C14 C15 -60.15(19) . . . . ?
C13 C1 C14 C19 -127.77(13) . . . . ?
C25 C1 C14 C19 -1.11(15) . . . . ?
C2 C1 C14 C19 119.87(13) . . . . ?
C19 C14 C15 C16 -1.1(2) . . . . ?
C1 C14 C15 C16 178.89(14) . . . . ?
C14 C15 C16 C17 0.0(2) . . . . ?
C15 C16 C17 C18 0.8(2) . . . . ?
C16 C17 C18 C19 -0.4(2) . . . . ?
C17 C18 C19 C14 -0.8(2) . . . . ?
C17 C18 C19 C20 -179.34(15) . . . . ?
C15 C14 C19 C18 1.5(2) . . . . ?
C1 C14 C19 C18 -178.48(13) . . . . ?
C15 C14 C19 C20 -179.59(13) . . . . ?
C1 C14 C19 C20 0.39(16) . . . . ?
C18 C19 C20 C21 1.8(3) . . . . ?
C14 C19 C20 C21 -176.92(15) . . . . ?
C18 C19 C20 C25 179.30(15) . . . . ?
C14 C19 C20 C25 0.59(16) . . . . ?
C25 C20 C21 C22 -1.2(2) . . . . ?
C19 C20 C21 C22 176.10(15) . . . . ?
C20 C21 C22 C23 0.3(2) . . . . ?
C21 C22 C23 C24 0.6(2) . . . . ?
C22 C23 C24 C25 -0.6(2) . . . . ?
C23 C24 C25 C20 -0.2(2) . . . . ?
C23 C24 C25 C1 -174.63(14) . . . . ?
C21 C20 C25 C24 1.1(2) . . . . ?
C19 C20 C25 C24 -176.66(13) . . . . ?
C21 C20 C25 C1 176.46(13) . . . . ?
C19 C20 C25 C1 -1.34(16) . . . . ?
C13 C1 C25 C24 -61.4(2) . . . . ?
C2 C1 C25 C24 56.21(19) . . . . ?
C14 C1 C25 C24 176.33(14) . . . . ?
C13 C1 C25 C20 123.77(14) . . . . ?
C2 C1 C25 C20 -118.64(13) . . . . ?
C14 C1 C25 C20 1.48(14) . . . . ?
C6 C5 C26 C31 35.3(2) . . . . ?
C4 C5 C26 C31 -144.02(16) . . . . ?
C6 C5 C26 C27 -146.85(15) . . . . ?
C4 C5 C26 C27 33.8(2) . . . . ?
C31 C26 C27 C28 -0.4(2) . . . . ?
C5 C26 C27 C28 -178.30(15) . . . . ?
C26 C27 C28 C29 -0.1(3) . . . . ?
C27 C28 C29 C30 0.2(3) . . . . ?
C28 C29 C30 C31 0.0(3) . . . . ?
C29 C30 C31 C26 -0.5(3) . . . . ?
C27 C26 C31 C30 0.7(2) . . . . ?
C5 C26 C31 C30 178.57(16) . . . . ?
